data_4024892
loop_
_publ_author_name
'Junro Yoshino'
'Naokazu Kano'
'Takayuki Kawashima'

_publ_contact_author_address
;
Department of Chemistry, Graduate School of Science,
The University of Tokyo,
7-3-1 Hongo, Bunkyo-ku, Tokyo, 113-0033, Japan
;
_publ_contact_author_email kano@chem.s.u-tokyo.ac.jp
_publ_contact_author_fax +81-5800-6899
_publ_contact_author_name 'Naokazu Kano'
_publ_contact_author_phone +81-5841-4341
_publ_section_title
;
Fluorescence Properties of Simple N-Substituted Aldimines with a B-N
Interaction and Their Fluorescence Quenching by a Cyanide Ion
;
_journal_name_full 'Journal of Organic Chemistry'
_journal_page_first 7496
_journal_page_last 7503
_journal_paper_doi 10.1021/jo901733b
_journal_volume 74
_journal_year 2009
_chemical_formula_moiety 'C26 H12 B F10 N O'
_chemical_formula_sum 'C26 H12 B F10 N O'
_chemical_formula_weight 555.18
_space_group_IT_number 14
_symmetry_cell_setting monoclinic
_symmetry_space_group_name_Hall '-P 2ybc'
_symmetry_space_group_name_H-M 'P 1 21/c 1'
_atom_sites_solution_hydrogens geom
_atom_sites_solution_primary direct
_atom_sites_solution_secondary difmap
_audit_creation_method SHELXL-97
_cell_angle_alpha 90.00
_cell_angle_beta 104.3265(11)
_cell_angle_gamma 90.00
_cell_formula_units_Z 4
_cell_length_a 9.938(3)
_cell_length_b 15.835(5)
_cell_length_c 14.742(5)
_cell_measurement_reflns_used 6637
_cell_measurement_temperature 120(2)
_cell_measurement_theta_max 27.4835
_cell_measurement_theta_min 3.1005
_cell_volume 2247.7(13)
_computing_cell_refinement 'CrystalClear (Rigaku Corp., 2000)'
_computing_data_collection 'CrystalClear (Rigaku Corp., 2000)'
_computing_data_reduction 'CrystalClear (Rigaku Corp., 2000)'
_computing_structure_refinement 'SHELXL-97 (Sheldrick, 1997)'
_computing_structure_solution 'SHELXS-97 (Sheldrick, 1990)'
_diffrn_ambient_temperature 120(2)
_diffrn_detector_area_resol_mean 14.5666
_diffrn_measured_fraction_theta_full 0.991
_diffrn_measured_fraction_theta_max 0.991
_diffrn_measurement_details
;
scan:
    Number of images: 600
               Slice: -70.0000 - 110.0000
         Image width: 0.3000
            Exp time: 17.0000
       Rotation axis: Omega
               Omega: 0.0000
                 Chi: 45.0000
                 Phi: 0.0000
                 XTD: 45.0955
              2theta: 19.5899
scan:
    Number of images: 600
               Slice: -70.0000 - 110.0000
         Image width: 0.3000
            Exp time: 17.0000
       Rotation axis: Omega
               Omega: 0.0000
                 Chi: 45.0000
                 Phi: 90.0000
                 XTD: 45.0955
              2theta: 19.5899

;
_diffrn_measurement_device
;
Mercury CCD (2x2 bin mode)
;
_diffrn_measurement_device_details
;
AFC8: Eulerian 3-circle
;
_diffrn_measurement_method dtintegrate.ref
_diffrn_orient_matrix_type d*Trek
_diffrn_orient_matrix_UB_11 0.0987
_diffrn_orient_matrix_UB_12 0.0182
_diffrn_orient_matrix_UB_13 -0.0268
_diffrn_orient_matrix_UB_21 0.0137
_diffrn_orient_matrix_UB_22 0.0142
_diffrn_orient_matrix_UB_23 0.0600
_diffrn_orient_matrix_UB_31 0.0317
_diffrn_orient_matrix_UB_32 -0.0620
_diffrn_orient_matrix_UB_33 0.0075
_diffrn_radiation_detector CCD
_diffrn_radiation_monochromator graphite
_diffrn_radiation_source 'fine-focus sealed tube'
_diffrn_radiation_type MoK\a
_diffrn_radiation_wavelength 0.71070
_diffrn_reflns_av_R_equivalents 0.0170
_diffrn_reflns_av_sigmaI/netI 0.0219
_diffrn_reflns_limit_h_max 11
_diffrn_reflns_limit_h_min -10
_diffrn_reflns_limit_k_max 18
_diffrn_reflns_limit_k_min -18
_diffrn_reflns_limit_l_max 15
_diffrn_reflns_limit_l_min -17
_diffrn_reflns_number 13894
_diffrn_reflns_reduction_process 'Lp corrections applied'
_diffrn_reflns_theta_full 25.00
_diffrn_reflns_theta_max 25.00
_diffrn_reflns_theta_min 3.10
_exptl_absorpt_coefficient_mu 0.157
_exptl_absorpt_correction_T_max 0.9693
_exptl_absorpt_correction_T_min 0.9258
_exptl_absorpt_correction_type multi-scan
_exptl_absorpt_process_details
;
Rigaku, Private communication
;
_exptl_crystal_colour Yellow
_exptl_crystal_density_diffrn 1.641
_exptl_crystal_density_method 'not measured'
_exptl_crystal_description Block
_exptl_crystal_F_000 1112
_exptl_crystal_size_max 0.45
_exptl_crystal_size_mid 0.35
_exptl_crystal_size_min 0.20
_refine_diff_density_max 0.264
_refine_diff_density_min -0.208
_refine_diff_density_rms 0.043
_refine_ls_extinction_method none
_refine_ls_goodness_of_fit_ref 1.056
_refine_ls_hydrogen_treatment riding
_refine_ls_matrix_type full
_refine_ls_number_parameters 353
_refine_ls_number_reflns 3923
_refine_ls_number_restraints 0
_refine_ls_restrained_S_all 1.056
_refine_ls_R_factor_all 0.0342
_refine_ls_R_factor_gt 0.0311
_refine_ls_shift/su_max 0.001
_refine_ls_shift/su_mean 0.000
_refine_ls_structure_factor_coef Fsqd
_refine_ls_weighting_details 'calc w=1/[\s^2^(Fo^2^)+(0.0470P)^2^+0.6524P] where P=(Fo^2^+2Fc^2^)/3'
_refine_ls_weighting_scheme calc
_refine_ls_wR_factor_gt 0.0819
_refine_ls_wR_factor_ref 0.0846
_reflns_number_gt 3542
_reflns_number_total 3923
_reflns_threshold_expression >2sigma(I)
_cod_data_source_file jo901733b_si_002.cif
_cod_data_source_block 4b
_cod_depositor_comments
;
The following automatic conversions were performed:

data name '_atom_site_symetry_multiplicity' was replaced with
'_atom_site_symmetry_multiplicity' as specified in the replacement
file 'data/replacement-values/replacement_tags.lst'.

Automatic conversion script
Id: cif_correct_tags 9268 2022-04-12 08:56:07Z antanas 
;
_cod_original_sg_symbol_H-M 'P 21/c'
_cod_database_code 4024892

loop_
_symmetry_equiv_pos_as_xyz
'x, y, z'
'-x, y+1/2, -z+1/2'
'-x, -y, -z'
'x, -y-1/2, z-1/2'

loop_
_atom_site_label
_atom_site_type_symbol
_atom_site_fract_x
_atom_site_fract_y
_atom_site_fract_z
_atom_site_U_iso_or_equiv
_atom_site_adp_type
_atom_site_occupancy
_atom_site_symmetry_multiplicity
_atom_site_calc_flag
_atom_site_refinement_flags
_atom_site_disorder_assembly
_atom_site_disorder_group
B1 B 0.76867(15) 0.11489(9) 0.71627(10) 0.0172(3) Uani 1 1 d . . .
C1 C 0.67881(14) 0.20072(8) 0.69236(9) 0.0188(3) Uani 1 1 d . . .
C2 C 0.70974(15) 0.28567(8) 0.70797(10) 0.0242(3) Uani 1 1 d . . .
H1 H 0.8022 0.3030 0.7359 0.029 Uiso 1 1 calc R . .
C3 C 0.60401(17) 0.34553(9) 0.68231(10) 0.0289(3) Uani 1 1 d . . .
H2 H 0.6259 0.4037 0.6924 0.035 Uiso 1 1 calc R . .
C4 C 0.46759(16) 0.32197(9) 0.64237(10) 0.0286(3) Uani 1 1 d . . .
H3 H 0.3974 0.3639 0.6256 0.034 Uiso 1 1 calc R . .
C5 C 0.43372(15) 0.23787(9) 0.62697(10) 0.0252(3) Uani 1 1 d . . .
H4 H 0.3407 0.2208 0.6001 0.030 Uiso 1 1 calc R . .
C6 C 0.53999(14) 0.17871(8) 0.65202(9) 0.0197(3) Uani 1 1 d . . .
C7 C 0.52866(13) 0.08860(8) 0.64156(9) 0.0189(3) Uani 1 1 d . . .
H5 H 0.4436 0.0607 0.6145 0.023 Uiso 1 1 calc R . .
N1 N 0.64511(11) 0.04869(7) 0.67242(7) 0.0162(2) Uani 1 1 d . . .
C8 C 0.65751(13) -0.04110(8) 0.66670(9) 0.0173(3) Uani 1 1 d . . .
C9 C 0.55353(14) -0.09036(8) 0.61082(9) 0.0208(3) Uani 1 1 d . . .
H6 H 0.4739 -0.0639 0.5723 0.025 Uiso 1 1 calc R . .
C10 C 0.56475(14) -0.17752(9) 0.61068(10) 0.0224(3) Uani 1 1 d . . .
H7 H 0.4929 -0.2105 0.5723 0.027 Uiso 1 1 calc R . .
C11 C 0.68112(14) -0.21662(8) 0.66668(9) 0.0204(3) Uani 1 1 d . . .
C12 C 0.78715(13) -0.16737(8) 0.72027(10) 0.0213(3) Uani 1 1 d . . .
H8 H 0.8682 -0.1937 0.7572 0.026 Uiso 1 1 calc R . .
C13 C 0.77564(13) -0.08072(8) 0.72028(9) 0.0191(3) Uani 1 1 d . . .
H9 H 0.8489 -0.0477 0.7571 0.023 Uiso 1 1 calc R . .
O1 O 0.70037(10) -0.30150(6) 0.67446(7) 0.0270(2) Uani 1 1 d . . .
C14 C 0.58907(16) -0.35393(9) 0.62608(11) 0.0300(3) Uani 1 1 d . . .
H10 H 0.5050 -0.3403 0.6465 0.045 Uiso 1 1 calc R . .
H11 H 0.6135 -0.4133 0.6399 0.045 Uiso 1 1 calc R . .
H12 H 0.5722 -0.3442 0.5585 0.045 Uiso 1 1 calc R . .
C15 C 0.81811(13) 0.10794(8) 0.83049(9) 0.0174(3) Uani 1 1 d . . .
C16 C 0.75225(13) 0.06360(8) 0.88846(9) 0.0180(3) Uani 1 1 d . . .
C17 C 0.79395(15) 0.06495(8) 0.98517(9) 0.0231(3) Uani 1 1 d . . .
C18 C 0.90649(15) 0.11296(9) 1.02867(9) 0.0248(3) Uani 1 1 d . . .
C19 C 0.97524(14) 0.15910(9) 0.97464(10) 0.0237(3) Uani 1 1 d . . .
C20 C 0.92944(14) 0.15693(8) 0.87863(9) 0.0201(3) Uani 1 1 d . . .
C21 C 0.89085(13) 0.10226(8) 0.66031(9) 0.0172(3) Uani 1 1 d . . .
C22 C 1.02266(13) 0.06908(8) 0.69651(9) 0.0189(3) Uani 1 1 d . . .
C23 C 1.12159(13) 0.06069(8) 0.64545(10) 0.0217(3) Uani 1 1 d . . .
C24 C 1.09166(14) 0.08503(8) 0.55324(10) 0.0224(3) Uani 1 1 d . . .
C25 C 0.96218(14) 0.11701(8) 0.51266(9) 0.0212(3) Uani 1 1 d . . .
C26 C 0.86634(13) 0.12478(8) 0.56626(9) 0.0188(3) Uani 1 1 d . . .
F1 F 0.63885(8) 0.01593(5) 0.85204(5) 0.02188(18) Uani 1 1 d . . .
F2 F 0.72413(10) 0.02017(6) 1.03634(6) 0.0358(2) Uani 1 1 d . . .
F3 F 0.94794(10) 0.11573(6) 1.12229(6) 0.0366(2) Uani 1 1 d . . .
F4 F 1.08649(9) 0.20576(5) 1.01670(6) 0.0329(2) Uani 1 1 d . . .
F5 F 0.99819(8) 0.20505(5) 0.82969(6) 0.0264(2) Uani 1 1 d . . .
F6 F 1.06125(8) 0.04127(5) 0.78548(5) 0.02433(19) Uani 1 1 d . . .
F7 F 1.24697(8) 0.02717(5) 0.68500(6) 0.0303(2) Uani 1 1 d . . .
F8 F 1.18753(8) 0.07651(6) 0.50326(6) 0.0314(2) Uani 1 1 d . . .
F9 F 0.92927(9) 0.13913(5) 0.42204(5) 0.0301(2) Uani 1 1 d . . .
F10 F 0.74042(8) 0.15506(5) 0.52120(5) 0.02610(19) Uani 1 1 d . . .

loop_
_atom_site_aniso_label
_atom_site_aniso_U_11
_atom_site_aniso_U_22
_atom_site_aniso_U_33
_atom_site_aniso_U_23
_atom_site_aniso_U_13
_atom_site_aniso_U_12
B1 0.0161(7) 0.0163(7) 0.0188(7) -0.0001(5) 0.0036(6) -0.0027(6)
C1 0.0218(7) 0.0210(7) 0.0150(6) 0.0012(5) 0.0074(5) 0.0011(5)
C2 0.0283(7) 0.0213(7) 0.0233(7) 0.0001(5) 0.0071(6) -0.0020(6)
C3 0.0424(9) 0.0183(7) 0.0275(8) -0.0004(6) 0.0114(7) 0.0022(6)
C4 0.0345(8) 0.0236(7) 0.0291(8) 0.0027(6) 0.0103(6) 0.0119(6)
C5 0.0233(7) 0.0273(7) 0.0247(7) 0.0009(6) 0.0056(6) 0.0065(6)
C6 0.0209(7) 0.0218(7) 0.0176(7) 0.0013(5) 0.0071(5) 0.0027(5)
C7 0.0153(6) 0.0232(7) 0.0183(7) -0.0013(5) 0.0045(5) -0.0002(5)
N1 0.0154(5) 0.0176(5) 0.0158(5) 0.0004(4) 0.0042(4) 0.0001(4)
C8 0.0187(6) 0.0172(6) 0.0175(6) -0.0011(5) 0.0073(5) -0.0007(5)
C9 0.0180(7) 0.0225(7) 0.0199(7) -0.0001(5) 0.0009(5) 0.0007(5)
C10 0.0213(7) 0.0219(7) 0.0225(7) -0.0042(5) 0.0025(6) -0.0035(5)
C11 0.0220(7) 0.0177(6) 0.0232(7) -0.0022(5) 0.0091(6) -0.0001(5)
C12 0.0159(6) 0.0217(7) 0.0254(7) -0.0019(5) 0.0038(5) 0.0019(5)
C13 0.0143(6) 0.0202(6) 0.0225(7) -0.0036(5) 0.0042(5) -0.0020(5)
O1 0.0233(5) 0.0163(5) 0.0393(6) -0.0038(4) 0.0039(4) -0.0009(4)
C14 0.0341(8) 0.0199(7) 0.0334(8) -0.0045(6) 0.0032(7) -0.0057(6)
C15 0.0166(6) 0.0163(6) 0.0190(7) -0.0002(5) 0.0038(5) 0.0024(5)
C16 0.0172(6) 0.0150(6) 0.0213(7) -0.0011(5) 0.0035(5) -0.0004(5)
C17 0.0285(7) 0.0206(7) 0.0214(7) 0.0049(5) 0.0082(6) 0.0012(6)
C18 0.0307(8) 0.0255(7) 0.0144(7) 0.0012(5) -0.0014(6) 0.0047(6)
C19 0.0205(7) 0.0205(7) 0.0261(7) -0.0039(5) -0.0020(6) -0.0007(5)
C20 0.0185(6) 0.0188(6) 0.0232(7) 0.0007(5) 0.0057(5) -0.0008(5)
C21 0.0165(6) 0.0154(6) 0.0195(7) -0.0013(5) 0.0040(5) -0.0031(5)
C22 0.0195(7) 0.0190(6) 0.0175(7) 0.0020(5) 0.0032(5) -0.0018(5)
C23 0.0146(6) 0.0227(7) 0.0274(7) 0.0002(6) 0.0046(6) 0.0009(5)
C24 0.0205(7) 0.0235(7) 0.0266(7) -0.0045(6) 0.0122(6) -0.0038(5)
C25 0.0261(7) 0.0213(7) 0.0164(7) -0.0007(5) 0.0055(5) -0.0044(5)
C26 0.0159(6) 0.0186(6) 0.0207(7) -0.0003(5) 0.0021(5) -0.0005(5)
F1 0.0212(4) 0.0212(4) 0.0238(4) -0.0008(3) 0.0067(3) -0.0064(3)
F2 0.0478(6) 0.0379(5) 0.0240(4) 0.0073(4) 0.0129(4) -0.0103(4)
F3 0.0462(6) 0.0406(5) 0.0168(4) 0.0018(4) -0.0038(4) -0.0022(4)
F4 0.0277(5) 0.0335(5) 0.0304(5) -0.0059(4) -0.0061(4) -0.0078(4)
F5 0.0246(4) 0.0265(4) 0.0286(5) -0.0010(3) 0.0077(3) -0.0107(3)
F6 0.0193(4) 0.0308(4) 0.0221(4) 0.0074(3) 0.0036(3) 0.0041(3)
F7 0.0169(4) 0.0396(5) 0.0347(5) 0.0045(4) 0.0071(4) 0.0079(3)
F8 0.0266(4) 0.0420(5) 0.0311(5) -0.0026(4) 0.0176(4) -0.0003(4)
F9 0.0345(5) 0.0393(5) 0.0175(4) 0.0036(3) 0.0084(4) -0.0004(4)
F10 0.0192(4) 0.0370(5) 0.0202(4) 0.0041(3) 0.0012(3) 0.0052(3)

loop_
_atom_type_symbol
_atom_type_description
_atom_type_scat_dispersion_real
_atom_type_scat_dispersion_imag
_atom_type_scat_source
C C 0.0033 0.0016 'International Tables Vol C Tables 4.2.6.8 and 6.1.1.4'
H H 0.0000 0.0000 'International Tables Vol C Tables 4.2.6.8 and 6.1.1.4'
B B 0.0013 0.0007 'International Tables Vol C Tables 4.2.6.8 and 6.1.1.4'
F F 0.0171 0.0103 'International Tables Vol C Tables 4.2.6.8 and 6.1.1.4'
N N 0.0061 0.0033 'International Tables Vol C Tables 4.2.6.8 and 6.1.1.4'
O O 0.0106 0.0060 'International Tables Vol C Tables 4.2.6.8 and 6.1.1.4'

loop_
_geom_angle_atom_site_label_1
_geom_angle_atom_site_label_2
_geom_angle_atom_site_label_3
_geom_angle
_geom_angle_site_symmetry_1
_geom_angle_site_symmetry_3
_geom_angle_publ_flag
C1 B1 N1 97.68(10) . . ?
C1 B1 C15 106.85(10) . . ?
N1 B1 C15 111.81(10) . . ?
C1 B1 C21 115.50(10) . . ?
N1 B1 C21 107.60(10) . . ?
C15 B1 C21 115.98(11) . . ?
C2 C1 C6 117.73(12) . . ?
C2 C1 B1 133.78(13) . . ?
C6 C1 B1 108.39(11) . . ?
C1 C2 C3 119.53(14) . . ?
C1 C2 H1 120.2 . . ?
C3 C2 H1 120.2 . . ?
C4 C3 C2 121.52(13) . . ?
C4 C3 H2 119.2 . . ?
C2 C3 H2 119.2 . . ?
C5 C4 C3 120.15(13) . . ?
C5 C4 H3 119.9 . . ?
C3 C4 H3 119.9 . . ?
C4 C5 C6 117.92(14) . . ?
C4 C5 H4 121.0 . . ?
C6 C5 H4 121.0 . . ?
C5 C6 C1 123.15(13) . . ?
C5 C6 C7 127.30(13) . . ?
C1 C6 C7 109.55(11) . . ?
N1 C7 C6 113.99(12) . . ?
N1 C7 H5 123.0 . . ?
C6 C7 H5 123.0 . . ?
C7 N1 C8 123.04(11) . . ?
C7 N1 B1 110.26(11) . . ?
C8 N1 B1 126.69(10) . . ?
C9 C8 C13 118.83(12) . . ?
C9 C8 N1 122.00(12) . . ?
C13 C8 N1 119.16(11) . . ?
C10 C9 C8 120.78(12) . . ?
C10 C9 H6 119.6 . . ?
C8 C9 H6 119.6 . . ?
C9 C10 C11 119.93(12) . . ?
C9 C10 H7 120.0 . . ?
C11 C10 H7 120.0 . . ?
O1 C11 C10 124.77(12) . . ?
O1 C11 C12 115.86(12) . . ?
C10 C11 C12 119.36(12) . . ?
C13 C12 C11 120.54(12) . . ?
C13 C12 H8 119.7 . . ?
C11 C12 H8 119.7 . . ?
C12 C13 C8 120.50(12) . . ?
C12 C13 H9 119.7 . . ?
C8 C13 H9 119.7 . . ?
C11 O1 C14 117.29(11) . . ?
O1 C14 H10 109.5 . . ?
O1 C14 H11 109.5 . . ?
H10 C14 H11 109.5 . . ?
O1 C14 H12 109.5 . . ?
H10 C14 H12 109.5 . . ?
H11 C14 H12 109.5 . . ?
C16 C15 C20 113.82(12) . . ?
C16 C15 B1 126.85(11) . . ?
C20 C15 B1 119.01(11) . . ?
F1 C16 C17 115.19(11) . . ?
F1 C16 C15 120.75(11) . . ?
C17 C16 C15 124.05(12) . . ?
F2 C17 C18 120.21(12) . . ?
F2 C17 C16 120.33(12) . . ?
C18 C17 C16 119.46(12) . . ?
F3 C18 C17 120.43(13) . . ?
F3 C18 C19 120.49(13) . . ?
C17 C18 C19 119.07(13) . . ?
F4 C19 C20 120.82(13) . . ?
F4 C19 C18 119.47(12) . . ?
C20 C19 C18 119.71(13) . . ?
F5 C20 C19 117.05(12) . . ?
F5 C20 C15 119.11(12) . . ?
C19 C20 C15 123.83(12) . . ?
C22 C21 C26 113.26(11) . . ?
C22 C21 B1 126.71(12) . . ?
C26 C21 B1 120.02(11) . . ?
F6 C22 C23 115.40(12) . . ?
F6 C22 C21 120.80(11) . . ?
C23 C22 C21 123.80(12) . . ?
F7 C23 C24 119.33(12) . . ?
F7 C23 C22 120.51(12) . . ?
C24 C23 C22 120.15(12) . . ?
F8 C24 C23 120.26(12) . . ?
F8 C24 C25 120.75(13) . . ?
C23 C24 C25 118.98(12) . . ?
F9 C25 C24 120.08(12) . . ?
F9 C25 C26 120.83(12) . . ?
C24 C25 C26 119.09(13) . . ?
F10 C26 C25 115.78(12) . . ?
F10 C26 C21 119.51(11) . . ?
C25 C26 C21 124.70(12) . . ?

loop_
_geom_bond_atom_site_label_1
_geom_bond_atom_site_label_2
_geom_bond_distance
_geom_bond_site_symmetry_2
_geom_bond_publ_flag
B1 C1 1.6165(19) . ?
B1 N1 1.6222(18) . ?
B1 C15 1.637(2) . ?
B1 C21 1.6403(19) . ?
C1 C2 1.3863(19) . ?
C1 C6 1.4044(19) . ?
C2 C3 1.396(2) . ?
C2 H1 0.9500 . ?
C3 C4 1.389(2) . ?
C3 H2 0.9500 . ?
C4 C5 1.379(2) . ?
C4 H3 0.9500 . ?
C5 C6 1.3915(19) . ?
C5 H4 0.9500 . ?
C6 C7 1.4366(19) . ?
C7 N1 1.2981(17) . ?
C7 H5 0.9500 . ?
N1 C8 1.4316(17) . ?
C8 C9 1.3905(19) . ?
C8 C13 1.3916(19) . ?
C9 C10 1.3847(19) . ?
C9 H6 0.9500 . ?
C10 C11 1.389(2) . ?
C10 H7 0.9500 . ?
C11 O1 1.3585(17) . ?
C11 C12 1.3895(19) . ?
C12 C13 1.3769(19) . ?
C12 H8 0.9500 . ?
C13 H9 0.9500 . ?
O1 C14 1.4250(17) . ?
C14 H10 0.9800 . ?
C14 H11 0.9800 . ?
C14 H12 0.9800 . ?
C15 C16 1.3887(18) . ?
C15 C20 1.3932(19) . ?
C16 F1 1.3523(15) . ?
C16 C17 1.3829(19) . ?
C17 F2 1.3463(16) . ?
C17 C18 1.373(2) . ?
C18 F3 1.3398(16) . ?
C18 C19 1.380(2) . ?
C19 F4 1.3467(16) . ?
C19 C20 1.376(2) . ?
C20 F5 1.3461(15) . ?
C21 C22 1.3895(19) . ?
C21 C26 1.3934(19) . ?
C22 F6 1.3463(15) . ?
C22 C23 1.3846(19) . ?
C23 F7 1.3471(16) . ?
C23 C24 1.373(2) . ?
C24 F8 1.3477(16) . ?
C24 C25 1.374(2) . ?
C25 F9 1.3410(16) . ?
C25 C26 1.3853(19) . ?
C26 F10 1.3512(15) . ?

loop_
_geom_torsion_atom_site_label_1
_geom_torsion_atom_site_label_2
_geom_torsion_atom_site_label_3
_geom_torsion_atom_site_label_4
_geom_torsion
_geom_torsion_site_symmetry_1
_geom_torsion_site_symmetry_2
_geom_torsion_site_symmetry_3
_geom_torsion_site_symmetry_4
_geom_torsion_publ_flag
N1 B1 C1 C2 179.54(14) . . . . ?
C15 B1 C1 C2 63.92(18) . . . . ?
C21 B1 C1 C2 -66.74(19) . . . . ?
N1 B1 C1 C6 3.57(12) . . . . ?
C15 B1 C1 C6 -112.05(11) . . . . ?
C21 B1 C1 C6 117.29(12) . . . . ?
C6 C1 C2 C3 -0.86(19) . . . . ?
B1 C1 C2 C3 -176.54(13) . . . . ?
C1 C2 C3 C4 0.8(2) . . . . ?
C2 C3 C4 C5 -0.1(2) . . . . ?
C3 C4 C5 C6 -0.4(2) . . . . ?
C4 C5 C6 C1 0.3(2) . . . . ?
C4 C5 C6 C7 -179.38(13) . . . . ?
C2 C1 C6 C5 0.32(19) . . . . ?
B1 C1 C6 C5 177.03(12) . . . . ?
C2 C1 C6 C7 -179.92(12) . . . . ?
B1 C1 C6 C7 -3.21(14) . . . . ?
C5 C6 C7 N1 -179.02(13) . . . . ?
C1 C6 C7 N1 1.23(15) . . . . ?
C6 C7 N1 C8 -178.47(11) . . . . ?
C6 C7 N1 B1 1.35(15) . . . . ?
C1 B1 N1 C7 -2.94(13) . . . . ?
C15 B1 N1 C7 108.70(12) . . . . ?
C21 B1 N1 C7 -122.84(11) . . . . ?
C1 B1 N1 C8 176.87(11) . . . . ?
C15 B1 N1 C8 -71.48(15) . . . . ?
C21 B1 N1 C8 56.97(15) . . . . ?
C7 N1 C8 C9 13.66(18) . . . . ?
B1 N1 C8 C9 -166.13(12) . . . . ?
C7 N1 C8 C13 -164.80(12) . . . . ?
B1 N1 C8 C13 15.41(18) . . . . ?
C13 C8 C9 C10 2.17(19) . . . . ?
N1 C8 C9 C10 -176.30(12) . . . . ?
C8 C9 C10 C11 -0.2(2) . . . . ?
C9 C10 C11 O1 177.49(12) . . . . ?
C9 C10 C11 C12 -1.9(2) . . . . ?
O1 C11 C12 C13 -177.51(12) . . . . ?
C10 C11 C12 C13 1.9(2) . . . . ?
C11 C12 C13 C8 0.1(2) . . . . ?
C9 C8 C13 C12 -2.13(19) . . . . ?
N1 C8 C13 C12 176.37(11) . . . . ?
C10 C11 O1 C14 -4.12(19) . . . . ?
C12 C11 O1 C14 175.29(12) . . . . ?
C1 B1 C15 C16 94.97(15) . . . . ?
N1 B1 C15 C16 -10.78(18) . . . . ?
C21 B1 C15 C16 -134.64(13) . . . . ?
C1 B1 C15 C20 -78.17(14) . . . . ?
N1 B1 C15 C20 176.08(11) . . . . ?
C21 B1 C15 C20 52.22(16) . . . . ?
C20 C15 C16 F1 177.30(11) . . . . ?
B1 C15 C16 F1 3.86(19) . . . . ?
C20 C15 C16 C17 -1.86(19) . . . . ?
B1 C15 C16 C17 -175.30(12) . . . . ?
F1 C16 C17 F2 0.71(18) . . . . ?
C15 C16 C17 F2 179.91(12) . . . . ?
F1 C16 C17 C18 -178.72(11) . . . . ?
C15 C16 C17 C18 0.5(2) . . . . ?
F2 C17 C18 F3 0.0(2) . . . . ?
C16 C17 C18 F3 179.44(12) . . . . ?
F2 C17 C18 C19 -179.22(12) . . . . ?
C16 C17 C18 C19 0.2(2) . . . . ?
F3 C18 C19 F4 1.4(2) . . . . ?
C17 C18 C19 F4 -179.40(12) . . . . ?
F3 C18 C19 C20 -178.61(12) . . . . ?
C17 C18 C19 C20 0.6(2) . . . . ?
F4 C19 C20 F5 -1.80(19) . . . . ?
C18 C19 C20 F5 178.18(12) . . . . ?
F4 C19 C20 C15 177.79(12) . . . . ?
C18 C19 C20 C15 -2.2(2) . . . . ?
C16 C15 C20 F5 -177.68(11) . . . . ?
B1 C15 C20 F5 -3.68(17) . . . . ?
C16 C15 C20 C19 2.74(19) . . . . ?
B1 C15 C20 C19 176.74(12) . . . . ?
C1 B1 C21 C22 140.92(13) . . . . ?
N1 B1 C21 C22 -111.23(14) . . . . ?
C15 B1 C21 C22 14.79(18) . . . . ?
C1 B1 C21 C26 -40.00(17) . . . . ?
N1 B1 C21 C26 67.85(14) . . . . ?
C15 B1 C21 C26 -166.13(11) . . . . ?
C26 C21 C22 F6 -177.53(11) . . . . ?
B1 C21 C22 F6 1.60(19) . . . . ?
C26 C21 C22 C23 1.35(19) . . . . ?
B1 C21 C22 C23 -179.52(12) . . . . ?
F6 C22 C23 F7 -0.44(18) . . . . ?
C21 C22 C23 F7 -179.37(12) . . . . ?
F6 C22 C23 C24 178.29(11) . . . . ?
C21 C22 C23 C24 -0.6(2) . . . . ?
F7 C23 C24 F8 -0.90(19) . . . . ?
C22 C23 C24 F8 -179.65(12) . . . . ?
F7 C23 C24 C25 178.22(12) . . . . ?
C22 C23 C24 C25 -0.5(2) . . . . ?
F8 C24 C25 F9 0.9(2) . . . . ?
C23 C24 C25 F9 -178.24(12) . . . . ?
F8 C24 C25 C26 179.96(12) . . . . ?
C23 C24 C25 C26 0.8(2) . . . . ?
F9 C25 C26 F10 0.37(18) . . . . ?
C24 C25 C26 F10 -178.71(11) . . . . ?
F9 C25 C26 C21 179.04(12) . . . . ?
C24 C25 C26 C21 0.0(2) . . . . ?
C22 C21 C26 F10 177.61(11) . . . . ?
B1 C21 C26 F10 -1.59(18) . . . . ?
C22 C21 C26 C25 -1.02(19) . . . . ?
B1 C21 C26 C25 179.79(12) . . . . ?
